data_1504977
loop_
_publ_author_name
'Hu, Bao'
'Xing, Siyang'
'Wang, Zhongwen'

_publ_section_title
;
 Lewis acid catalyzed ring-opening intramolecular Friedel-Crafts
 alkylation of methylenecyclopropane 1,1-diesters.
;
_journal_issue 23
_journal_name_full 'Organic letters'
_journal_page_first 5481
_journal_page_last 5484
_journal_paper_doi 10.1021/ol802301e
_journal_volume 10
_journal_year 2008
_chemical_formula_sum 'C15 H15 Cl O4'
_chemical_formula_weight 294.72
_chemical_name_systematic
; 
 ? 
;
_space_group_IT_number 19
_symmetry_cell_setting orthorhombic
_symmetry_space_group_name_Hall 'P 2ac 2ab'
_symmetry_space_group_name_H-M 'P 21 21 21'
_atom_sites_solution_hydrogens geom
_atom_sites_solution_primary direct
_atom_sites_solution_secondary difmap
_audit_creation_method SHELXL-97
_cell_angle_alpha 90.00
_cell_angle_beta 90.00
_cell_angle_gamma 90.00
_cell_formula_units_Z 4
_cell_length_a 6.0675(12)
_cell_length_b 7.6494(15)
_cell_length_c 30.672(6)
_cell_measurement_reflns_used 4090
_cell_measurement_temperature 113(2)
_cell_measurement_theta_max 27.892
_cell_measurement_theta_min 2.656
_cell_volume 1423.6(5)
_computing_cell_refinement crystalclear
_computing_data_collection crystalclear
_computing_data_reduction crystalclear
_computing_molecular_graphics 'Bruker SHELXTL'
_computing_publication_material 'Bruker SHELXTL'
_computing_structure_refinement 'SHELXL-97 (Sheldrick, 1997)'
_computing_structure_solution 'SHELXS-97 (Sheldrick, 1990)'
_diffrn_ambient_temperature 113(2)
_diffrn_measured_fraction_theta_full 0.997
_diffrn_measured_fraction_theta_max 0.997
_diffrn_measurement_device_type 'rigaku saturn'
_diffrn_measurement_method '\w scans'
_diffrn_radiation_monochromator confocal
_diffrn_radiation_source 'rotating anode'
_diffrn_radiation_type MoK\a
_diffrn_radiation_wavelength 0.71073
_diffrn_reflns_av_R_equivalents 0.0359
_diffrn_reflns_av_sigmaI/netI 0.0332
_diffrn_reflns_limit_h_max 7
_diffrn_reflns_limit_h_min -5
_diffrn_reflns_limit_k_max 9
_diffrn_reflns_limit_k_min -9
_diffrn_reflns_limit_l_max 36
_diffrn_reflns_limit_l_min -36
_diffrn_reflns_number 8092
_diffrn_reflns_theta_full 25.02
_diffrn_reflns_theta_max 25.02
_diffrn_reflns_theta_min 2.66
_diffrn_standards_decay_% 0
_diffrn_standards_interval_count 0
_diffrn_standards_interval_time 0
_diffrn_standards_number 0
_exptl_absorpt_coefficient_mu 0.278
_exptl_absorpt_correction_T_max 0.9465
_exptl_absorpt_correction_T_min 0.9262
_exptl_absorpt_correction_type multi-scan
_exptl_absorpt_process_details crystalclear
_exptl_crystal_density_diffrn 1.375
_exptl_crystal_density_method 'not measured'
_exptl_crystal_F_000 616
_exptl_crystal_size_max 0.28
_exptl_crystal_size_mid 0.24
_exptl_crystal_size_min 0.20
_refine_diff_density_max 0.253
_refine_diff_density_min -0.280
_refine_diff_density_rms 0.043
_refine_ls_abs_structure_details 'Flack H D (1983), Acta Cryst. A39, 876-881'
_refine_ls_abs_structure_Flack 0.07(7)
_refine_ls_extinction_method none
_refine_ls_goodness_of_fit_ref 1.036
_refine_ls_hydrogen_treatment constr
_refine_ls_matrix_type full
_refine_ls_number_parameters 183
_refine_ls_number_reflns 2513
_refine_ls_number_restraints 0
_refine_ls_restrained_S_all 1.036
_refine_ls_R_factor_all 0.0358
_refine_ls_R_factor_gt 0.0340
_refine_ls_shift/su_max 0.001
_refine_ls_shift/su_mean 0.000
_refine_ls_structure_factor_coef Fsqd
_refine_ls_weighting_details 'calc w=1/[\s^2^(Fo^2^)+(0.0552P)^2^+0.1993P] where P=(Fo^2^+2Fc^2^)/3'
_refine_ls_weighting_scheme calc
_refine_ls_wR_factor_gt 0.0874
_refine_ls_wR_factor_ref 0.0892
_reflns_number_gt 2403
_reflns_number_total 2513
_reflns_threshold_expression >2sigma(I)
_cod_data_source_file ol802301e_si_002.cif
_cod_data_source_block r80918b
_cod_depositor_comments
;
The following automatic conversions were performed:

'_symmetry_cell_setting' value 'Orthorhombic' changed to
'orthorhombic' according to
/home/saulius/struct/CIF-dictionaries/cif_core.dic dictionary named
'cif_core.dic' version 2.4.1 from
2010-06-29.

'_exptl_absorpt_correction_type' value 'MULTI-SCAN'
changed to 'multi-scan' according to
/home/saulius/struct/CIF-dictionaries/cif_core.dic dictionary named
'cif_core.dic' version 2.4.1 from
2010-06-29.

'_refine_ls_hydrogen_treatment' value 'CONSTR' changed
to 'constr' according to
/home/saulius/struct/CIF-dictionaries/cif_core.dic dictionary named
'cif_core.dic' version 2.4.1 from 2010-06-29.

Automatic conversion script
Id: cif_fix_values 1715 2011-07-08 13:25:40Z adriana 
;
_cod_original_sg_symbol_H-M P2(1)2(1)2(1)
_cod_database_code 1504977

loop_
_symmetry_equiv_pos_as_xyz
'x, y, z'
'-x+1/2, -y, z+1/2'
'-x, y+1/2, -z+1/2'
'x+1/2, -y+1/2, -z'

loop_
_atom_site_label
_atom_site_type_symbol
_atom_site_fract_x
_atom_site_fract_y
_atom_site_fract_z
_atom_site_U_iso_or_equiv
_atom_site_adp_type
_atom_site_occupancy
_atom_site_symmetry_multiplicity
_atom_site_calc_flag
_atom_site_refinement_flags
Cl1 Cl 0.54183(10) 0.96864(7) 0.852201(15) 0.03686(16) Uani 1 1 d .
O1 O 0.2792(3) 1.1562(2) 0.55676(6) 0.0465(4) Uani 1 1 d .
O2 O 0.6295(2) 1.1191(2) 0.57755(4) 0.0308(3) Uani 1 1 d .
O3 O 0.0381(3) 0.7515(2) 0.59321(5) 0.0507(5) Uani 1 1 d .
O4 O 0.3242(3) 0.7315(2) 0.54686(5) 0.0512(5) Uani 1 1 d .
C1 C 0.3718(3) 0.9973(2) 0.80685(6) 0.0268(4) Uani 1 1 d .
C2 C 0.1635(4) 1.0688(2) 0.81270(7) 0.0308(5) Uani 1 1 d .
H2 H 0.1134 1.0986 0.8404 0.037 Uiso 1 1 calc R
C3 C 0.0322(4) 1.0946(2) 0.77634(7) 0.0315(5) Uani 1 1 d .
H3 H -0.1074 1.1427 0.7799 0.038 Uiso 1 1 calc R
C4 C 0.1037(3) 1.0504(2) 0.73459(7) 0.0255(4) Uani 1 1 d .
C5 C -0.0415(4) 1.0627(3) 0.69536(7) 0.0346(5) Uani 1 1 d .
H5A H -0.1446 1.1582 0.6995 0.042 Uiso 1 1 calc R
H5B H -0.1265 0.9557 0.6930 0.042 Uiso 1 1 calc R
C6 C 0.0808(4) 1.0916(3) 0.65313(7) 0.0370(5) Uani 1 1 d .
H6A H 0.1258 1.2130 0.6512 0.044 Uiso 1 1 calc R
H6B H -0.0168 1.0672 0.6288 0.044 Uiso 1 1 calc R
C7 C 0.2824(3) 0.9752(2) 0.65005(6) 0.0252(4) Uani 1 1 d .
C8 C 0.3891(3) 0.9270(2) 0.68588(6) 0.0229(4) Uani 1 1 d .
H8 H 0.5153 0.8589 0.6831 0.028 Uiso 1 1 calc R
C9 C 0.3155(3) 0.9772(2) 0.72975(6) 0.0226(4) Uani 1 1 d .
C10 C 0.4478(3) 0.9502(2) 0.76598(6) 0.0230(4) Uani 1 1 d .
H10 H 0.5869 0.9006 0.7628 0.028 Uiso 1 1 calc R
C11 C 0.3727(3) 0.9197(2) 0.60578(6) 0.0277(4) Uani 1 1 d .
H11 H 0.5133 0.8597 0.6107 0.033 Uiso 1 1 calc R
C12 C 0.4171(3) 1.0784(3) 0.57681(6) 0.0282(4) Uani 1 1 d .
C13 C 0.6946(4) 1.2700(3) 0.55226(7) 0.0381(5) Uani 1 1 d .
H13A H 0.6213 1.3720 0.5633 0.057 Uiso 1 1 calc R
H13B H 0.6546 1.2526 0.5223 0.057 Uiso 1 1 calc R
H13C H 0.8513 1.2857 0.5544 0.057 Uiso 1 1 calc R
C14 C 0.2201(4) 0.7940(3) 0.58196(7) 0.0371(5) Uani 1 1 d .
C15 C 0.2057(7) 0.6006(4) 0.52173(10) 0.0698(9) Uani 1 1 d .
H15A H 0.0587 0.6410 0.5161 0.105 Uiso 1 1 calc R
H15B H 0.1998 0.4933 0.5379 0.105 Uiso 1 1 calc R
H15C H 0.2805 0.5811 0.4946 0.105 Uiso 1 1 calc R

loop_
_atom_site_aniso_label
_atom_site_aniso_U_11
_atom_site_aniso_U_22
_atom_site_aniso_U_33
_atom_site_aniso_U_23
_atom_site_aniso_U_13
_atom_site_aniso_U_12
Cl1 0.0496(3) 0.0372(3) 0.0238(2) 0.0016(2) -0.0001(2) 0.0038(3)
O1 0.0354(9) 0.0561(10) 0.0479(9) 0.0277(8) -0.0102(8) -0.0060(8)
O2 0.0272(7) 0.0351(7) 0.0301(7) 0.0051(6) 0.0018(6) -0.0042(6)
O3 0.0440(10) 0.0552(10) 0.0530(10) 0.0100(8) -0.0132(8) -0.0216(10)
O4 0.0735(12) 0.0490(9) 0.0312(8) -0.0076(8) -0.0093(9) -0.0207(10)
C1 0.0335(10) 0.0213(9) 0.0257(9) 0.0011(8) 0.0014(8) -0.0035(8)
C2 0.0346(11) 0.0224(10) 0.0355(11) -0.0043(8) 0.0110(9) -0.0018(9)
C3 0.0244(10) 0.0220(9) 0.0482(12) -0.0061(8) 0.0081(10) 0.0002(8)
C4 0.0203(9) 0.0175(8) 0.0388(10) -0.0023(8) 0.0004(8) 0.0000(8)
C5 0.0231(9) 0.0328(11) 0.0479(12) -0.0005(9) -0.0065(10) 0.0028(9)
C6 0.0313(11) 0.0381(11) 0.0416(12) 0.0100(9) -0.0080(10) 0.0033(9)
C7 0.0221(9) 0.0249(9) 0.0286(9) 0.0053(9) -0.0013(8) -0.0042(8)
C8 0.0175(9) 0.0226(9) 0.0287(10) 0.0006(8) -0.0023(7) -0.0005(7)
C9 0.0203(9) 0.0172(8) 0.0304(9) 0.0003(8) 0.0012(8) -0.0034(8)
C10 0.0201(8) 0.0197(8) 0.0293(9) 0.0022(7) 0.0029(8) -0.0005(8)
C11 0.0266(9) 0.0311(10) 0.0254(10) 0.0061(8) -0.0054(8) -0.0026(9)
C12 0.0314(11) 0.0323(10) 0.0210(9) 0.0015(8) -0.0012(8) -0.0029(9)
C13 0.0371(12) 0.0396(12) 0.0375(11) 0.0074(10) 0.0073(10) -0.0064(10)
C14 0.0480(14) 0.0322(11) 0.0310(11) 0.0119(9) -0.0135(10) -0.0105(11)
C15 0.102(3) 0.0519(16) 0.0551(16) -0.0130(13) -0.0287(18) -0.0176(17)

loop_
_atom_type_symbol
_atom_type_description
_atom_type_scat_dispersion_real
_atom_type_scat_dispersion_imag
_atom_type_scat_source
C C 0.0033 0.0016 'International Tables Vol C Tables 4.2.6.8 and 6.1.1.4'
H H 0.0000 0.0000 'International Tables Vol C Tables 4.2.6.8 and 6.1.1.4'
O O 0.0106 0.0060 'International Tables Vol C Tables 4.2.6.8 and 6.1.1.4'
Cl Cl 0.1484 0.1585 'International Tables Vol C Tables 4.2.6.8 and 6.1.1.4'

loop_
_geom_angle_atom_site_label_1
_geom_angle_atom_site_label_2
_geom_angle_atom_site_label_3
_geom_angle
C12 O2 C13 116.35(17)
C14 O4 C15 116.1(2)
C10 C1 C2 121.54(18)
C10 C1 Cl1 119.49(15)
C2 C1 Cl1 118.96(15)
C3 C2 C1 118.40(18)
C3 C2 H2 120.8
C1 C2 H2 120.8
C2 C3 C4 121.76(19)
C2 C3 H3 119.1
C4 C3 H3 119.1
C3 C4 C9 118.49(18)
C3 C4 C5 122.76(18)
C9 C4 C5 118.53(17)
C4 C5 C6 114.23(18)
C4 C5 H5A 108.7
C6 C5 H5A 108.7
C4 C5 H5B 108.7
C6 C5 H5B 108.7
H5A C5 H5B 107.6
C5 C6 C7 111.38(17)
C5 C6 H6A 109.4
C7 C6 H6A 109.4
C5 C6 H6B 109.4
C7 C6 H6B 109.4
H6A C6 H6B 108.0
C8 C7 C6 120.31(18)
C8 C7 C11 119.02(17)
C6 C7 C11 120.59(17)
C7 C8 C9 122.53(17)
C7 C8 H8 118.7
C9 C8 H8 118.7
C10 C9 C4 120.16(17)
C10 C9 C8 121.29(17)
C4 C9 C8 118.53(17)
C1 C10 C9 119.64(17)
C1 C10 H10 120.2
C9 C10 H10 120.2
C14 C11 C7 112.66(17)
C14 C11 C12 109.27(15)
C7 C11 C12 111.10(16)
C14 C11 H11 107.9
C7 C11 H11 107.9
C12 C11 H11 107.9
O1 C12 O2 124.85(19)
O1 C12 C11 124.79(19)
O2 C12 C11 110.36(17)
O2 C13 H13A 109.5
O2 C13 H13B 109.5
H13A C13 H13B 109.5
O2 C13 H13C 109.5
H13A C13 H13C 109.5
H13B C13 H13C 109.5
O3 C14 O4 124.7(2)
O3 C14 C11 126.3(2)
O4 C14 C11 109.0(2)
O4 C15 H15A 109.5
O4 C15 H15B 109.5
H15A C15 H15B 109.5
O4 C15 H15C 109.5
H15A C15 H15C 109.5
H15B C15 H15C 109.5

loop_
_geom_bond_atom_site_label_1
_geom_bond_atom_site_label_2
_geom_bond_distance
Cl1 C1 1.746(2)
O1 C12 1.197(3)
O2 C12 1.326(3)
O2 C13 1.446(3)
O3 C14 1.202(3)
O4 C14 1.337(3)
O4 C15 1.454(3)
C1 C10 1.384(3)
C1 C2 1.389(3)
C2 C3 1.385(3)
C2 H2 0.9300
C3 C4 1.394(3)
C3 H3 0.9300
C4 C9 1.410(3)
C4 C5 1.495(3)
C5 C6 1.509(3)
C5 H5A 0.9700
C5 H5B 0.9700
C6 C7 1.516(3)
C6 H6A 0.9700
C6 H6B 0.9700
C7 C8 1.328(3)
C7 C11 1.524(3)
C8 C9 1.469(3)
C8 H8 0.9300
C9 C10 1.386(3)
C10 H10 0.9300
C11 C14 1.522(3)
C11 C12 1.528(3)
C11 H11 0.9800
C13 H13A 0.9600
C13 H13B 0.9600
C13 H13C 0.9600
C15 H15A 0.9600
C15 H15B 0.9600
C15 H15C 0.9600

loop_
_geom_torsion_atom_site_label_1
_geom_torsion_atom_site_label_2
_geom_torsion_atom_site_label_3
_geom_torsion_atom_site_label_4
_geom_torsion
C10 C1 C2 C3 -0.8(3)
Cl1 C1 C2 C3 178.52(15)
C1 C2 C3 C4 0.2(3)
C2 C3 C4 C9 0.2(3)
C2 C3 C4 C5 174.65(18)
C3 C4 C5 C6 153.16(19)
C9 C4 C5 C6 -32.4(3)
C4 C5 C6 C7 43.9(2)
C5 C6 C7 C8 -30.1(3)
C5 C6 C7 C11 153.11(18)
C6 C7 C8 C9 2.2(3)
C11 C7 C8 C9 179.02(16)
C3 C4 C9 C10 0.1(3)
C5 C4 C9 C10 -174.61(17)
C3 C4 C9 C8 178.69(17)
C5 C4 C9 C8 4.0(3)
C7 C8 C9 C10 -169.30(18)
C7 C8 C9 C4 12.1(3)
C2 C1 C10 C9 1.1(3)
Cl1 C1 C10 C9 -178.24(14)
C4 C9 C10 C1 -0.7(3)
C8 C9 C10 C1 -179.27(17)
C8 C7 C11 C14 114.3(2)
C6 C7 C11 C14 -68.9(2)
C8 C7 C11 C12 -122.72(19)
C6 C7 C11 C12 54.1(2)
C13 O2 C12 O1 0.5(3)
C13 O2 C12 C11 -178.59(16)
C14 C11 C12 O1 45.2(3)
C7 C11 C12 O1 -79.7(2)
C14 C11 C12 O2 -135.67(19)
C7 C11 C12 O2 99.4(2)
C15 O4 C14 O3 -1.2(3)
C15 O4 C14 C11 176.41(19)
C7 C11 C14 O3 6.7(3)
C12 C11 C14 O3 -117.3(2)
C7 C11 C14 O4 -170.82(17)
C12 C11 C14 O4 65.2(2)

loop_
_cod_related_entry_id
_cod_related_entry_database
_cod_related_entry_code
1 ChemSpider 30651529
